data_4345913
loop_
_publ_author_name
'Schneider, Leon'
'Sivchik, Vasily'
'Chung, Kun-You'
'Chen, Yi-Ting'
'Karttunen, Antti J.'
'Chou, Pi-Tai'
'Koshevoy, Igor O.'

_publ_section_title
;
 Cyclometalated Platinum(II) Cyanometallates: Luminescent Blocks for
 Coordination Self-Assembly.
;
_journal_name_full 'Inorganic chemistry'
_journal_paper_doi 10.1021/acs.inorgchem.7b00006
_journal_year 2017
_chemical_formula_moiety 'C62 H46 Ag2 N6 P2 Pt2, 2(C H2 Cl2)'
_chemical_formula_sum 'C64 H50 Ag2 Cl4 N6 P2 Pt2'
_chemical_formula_weight 1712.76
_space_group_crystal_system triclinic
_space_group_IT_number 2
_space_group_name_Hall '-P 1'
_space_group_name_H-M_alt 'P -1'
_symmetry_space_group_name_Hall '-P 1'
_symmetry_space_group_name_H-M 'P -1'
_atom_sites_solution_hydrogens geom
_audit_creation_method SHELXL-2014/7
_cell_angle_alpha 83.922(2)
_cell_angle_beta 77.016(2)
_cell_angle_gamma 71.732(2)
_cell_formula_units_Z 1
_cell_length_a 9.6064(9)
_cell_length_b 12.0144(11)
_cell_length_c 13.8676(13)
_cell_measurement_reflns_used 9382
_cell_measurement_temperature 150(2)
_cell_measurement_theta_max 31.08
_cell_measurement_theta_min 3.02
_cell_volume 1479.9(2)
_computing_cell_refinement 'SAINT (Bruker AXS, 2009)'
_computing_data_collection 'APEX2 (Bruker AXS, 2010)'
_computing_data_reduction 'SAINT (Bruker AXS, 2009)'
_computing_molecular_graphics 'Diamond v.4.03 (Brandenburg, 2014)'
_computing_publication_material 'SHELXL-2014 (Sheldrick, 2014)'
_computing_structure_refinement 'SHELXL-2014/7 (Sheldrick, 2014)'
_computing_structure_solution 'SHELXS-2014 (Sheldrick, 2014)'
_diffrn_ambient_temperature 150(2)
_diffrn_detector_area_resol_mean 16
_diffrn_measured_fraction_theta_full 0.997
_diffrn_measured_fraction_theta_max 0.956
_diffrn_measurement_device '62mm x 62mm CCD camera on \k-goniostat'
_diffrn_measurement_device_type 'Bruker KAPPA APEX II CCD'
_diffrn_measurement_method '\f scans and \w scans with \k offset'
_diffrn_radiation_monochromator 'horizontally mounted graphite crystal'
_diffrn_radiation_source 'sealed tube'
_diffrn_radiation_type MoK\a
_diffrn_radiation_wavelength 0.71073
_diffrn_reflns_av_R_equivalents 0.0190
_diffrn_reflns_av_unetI/netI 0.0195
_diffrn_reflns_Laue_measured_fraction_full 0.997
_diffrn_reflns_Laue_measured_fraction_max 0.956
_diffrn_reflns_limit_h_max 13
_diffrn_reflns_limit_h_min -13
_diffrn_reflns_limit_k_max 17
_diffrn_reflns_limit_k_min -17
_diffrn_reflns_limit_l_max 20
_diffrn_reflns_limit_l_min -19
_diffrn_reflns_number 30000
_diffrn_reflns_point_group_measured_fraction_full 0.997
_diffrn_reflns_point_group_measured_fraction_max 0.956
_diffrn_reflns_theta_full 25.242
_diffrn_reflns_theta_max 31.184
_diffrn_reflns_theta_min 2.978
_exptl_absorpt_coefficient_mu 5.645
_exptl_absorpt_correction_T_max 0.248
_exptl_absorpt_correction_T_min 0.176
_exptl_absorpt_correction_type numerical
_exptl_absorpt_process_details 'SADABS (Sheldrick, 2008)'
_exptl_crystal_colour green
_exptl_crystal_density_diffrn 1.922
_exptl_crystal_description block
_exptl_crystal_F_000 824
_exptl_crystal_size_max 0.333
_exptl_crystal_size_mid 0.318
_exptl_crystal_size_min 0.247
_refine_diff_density_max 1.068
_refine_diff_density_min -0.827
_refine_diff_density_rms 0.078
_refine_ls_extinction_method none
_refine_ls_goodness_of_fit_ref 1.029
_refine_ls_hydrogen_treatment constr
_refine_ls_matrix_type full
_refine_ls_number_parameters 361
_refine_ls_number_reflns 9167
_refine_ls_number_restraints 0
_refine_ls_restrained_S_all 1.029
_refine_ls_R_factor_all 0.0206
_refine_ls_R_factor_gt 0.0181
_refine_ls_shift/su_max 0.002
_refine_ls_shift/su_mean 0.000
_refine_ls_structure_factor_coef Fsqd
_refine_ls_weighting_details 'w=1/[\s^2^(Fo^2^)+(0.0199P)^2^+0.7163P] where P=(Fo^2^+2Fc^2^)/3'
_refine_ls_weighting_scheme calc
_refine_ls_wR_factor_gt 0.0417
_refine_ls_wR_factor_ref 0.0426
_reflns_Friedel_coverage 0.000
_reflns_number_gt 8556
_reflns_number_total 9167
_reflns_threshold_expression 'I > 2\s(I)'
_cod_data_source_file ic7b00006_si_003.cif
_cod_data_source_block 3b
_cod_database_code 4345913
_shelx_shelxl_version_number 2014/7
_shelx_space_group_comment
;
The symmetry employed for this shelxl refinement is uniquely defined
by the following loop, which should always be used as a source of
symmetry information in preference to the above space-group names.
They are only intended as comments.
;
_shelx_estimated_absorpt_t_min 0.255
_shelx_estimated_absorpt_t_max 0.336

loop_
_space_group_symop_operation_xyz
'x, y, z'
'-x, -y, -z'

loop_
_atom_site_label
_atom_site_type_symbol
_atom_site_fract_x
_atom_site_fract_y
_atom_site_fract_z
_atom_site_U_iso_or_equiv
_atom_site_adp_type
_atom_site_occupancy
_atom_site_site_symmetry_order
_atom_site_calc_flag
_atom_site_refinement_flags_posn
_atom_site_refinement_flags_adp
C1 C 0.1005(2) 0.25413(17) 0.52566(16) 0.0301(4) Uani 1 1 d . .
C2 C 0.3036(2) 0.36139(18) 0.40786(15) 0.0283(4) Uani 1 1 d . .
C3 C 0.5049(2) 0.13252(18) 0.34736(14) 0.0254(4) Uani 1 1 d . .
C4 C 0.6015(2) 0.1934(2) 0.29559(16) 0.0341(4) Uani 1 1 d . .
H00M H 0.5750 0.2758 0.3019 0.041 Uiso 1 1 calc R U
C5 C 0.7361(3) 0.1365(2) 0.23484(17) 0.0395(5) Uani 1 1 d . .
H00X H 0.8005 0.1797 0.1998 0.047 Uiso 1 1 calc R U
C6 C 0.7762(3) 0.0159(2) 0.22540(17) 0.0399(5) Uani 1 1 d . .
H00T H 0.8673 -0.0233 0.1829 0.048 Uiso 1 1 calc R U
C7 C 0.6841(2) -0.0463(2) 0.27752(16) 0.0359(5) Uani 1 1 d . .
H00L H 0.7126 -0.1290 0.2723 0.043 Uiso 1 1 calc R U
C8 C 0.5481(2) 0.01131(18) 0.33847(14) 0.0276(4) Uani 1 1 d . .
C9 C 0.4425(2) -0.04801(17) 0.39567(14) 0.0267(4) Uani 1 1 d . .
C10 C 0.4629(3) -0.16890(18) 0.39655(16) 0.0331(4) Uani 1 1 d . .
H00R H 0.5509 -0.2186 0.3583 0.040 Uiso 1 1 calc R U
C11 C 0.3562(3) -0.21537(19) 0.45240(17) 0.0368(5) Uani 1 1 d . .
H014 H 0.3705 -0.2974 0.4537 0.044 Uiso 1 1 calc R U
C12 C 0.2269(3) -0.1418(2) 0.50717(17) 0.0358(5) Uani 1 1 d . .
H012 H 0.1509 -0.1727 0.5451 0.043 Uiso 1 1 calc R U
C13 C 0.2105(3) -0.02323(19) 0.50567(16) 0.0318(4) Uani 1 1 d . .
H00V H 0.1228 0.0267 0.5441 0.038 Uiso 1 1 calc R U
C14 C 0.4428(2) 0.67102(16) 0.07372(15) 0.0265(4) Uani 1 1 d . .
C15 C 0.4582(2) 0.7016(2) -0.02723(17) 0.0340(4) Uani 1 1 d . .
H00S H 0.3780 0.7585 -0.0508 0.041 Uiso 1 1 calc R U
C16 C 0.5886(3) 0.6502(2) -0.09333(19) 0.0399(5) Uani 1 1 d . .
H00U H 0.5976 0.6715 -0.1619 0.048 Uiso 1 1 calc R U
C17 C 0.7056(3) 0.5680(2) -0.0596(2) 0.0435(6) Uani 1 1 d . .
H011 H 0.7959 0.5338 -0.1049 0.052 Uiso 1 1 calc R U
C18 C 0.6920(3) 0.5353(2) 0.0389(2) 0.0456(6) Uani 1 1 d . .
H010 H 0.7725 0.4776 0.0614 0.055 Uiso 1 1 calc R U
C19 C 0.5609(2) 0.58617(18) 0.10637(19) 0.0353(5) Uani 1 1 d . .
H00O H 0.5522 0.5630 0.1746 0.042 Uiso 1 1 calc R U
C20 C 0.2765(2) 0.88421(16) 0.17785(14) 0.0234(3) Uani 1 1 d . .
C21 C 0.1562(2) 0.95332(18) 0.24434(15) 0.0282(4) Uani 1 1 d . .
H00W H 0.0807 0.9210 0.2809 0.034 Uiso 1 1 calc R U
C22 C 0.1464(3) 1.06798(19) 0.25720(16) 0.0325(4) Uani 1 1 d . .
H00Y H 0.0630 1.1149 0.3013 0.039 Uiso 1 1 calc R U
C23 C 0.2579(3) 1.11504(18) 0.20584(16) 0.0319(4) Uani 1 1 d . .
H00Z H 0.2508 1.1942 0.2144 0.038 Uiso 1 1 calc R U
C24 C 0.3795(2) 1.04623(18) 0.14213(16) 0.0312(4) Uani 1 1 d . .
H00Q H 0.4572 1.0778 0.1083 0.037 Uiso 1 1 calc R U
C25 C 0.3889(2) 0.93117(18) 0.12722(15) 0.0278(4) Uani 1 1 d . .
H00I H 0.4719 0.8848 0.0826 0.033 Uiso 1 1 calc R U
C26 C 0.1154(2) 0.75634(16) 0.10959(14) 0.0232(3) Uani 1 1 d . .
C27 C 0.0176(2) 0.69112(17) 0.14971(16) 0.0282(4) Uani 1 1 d . .
H00D H 0.0358 0.6389 0.2050 0.034 Uiso 1 1 calc R U
C28 C -0.1066(2) 0.7017(2) 0.10954(19) 0.0367(5) Uani 1 1 d . .
H00P H -0.1728 0.6570 0.1375 0.044 Uiso 1 1 calc R U
C29 C -0.1335(3) 0.7774(2) 0.02898(18) 0.0363(5) Uani 1 1 d . .
H00G H -0.2167 0.7832 0.0004 0.044 Uiso 1 1 calc R U
C30 C -0.0396(3) 0.84470(19) -0.01005(16) 0.0329(4) Uani 1 1 d . .
H00E H -0.0594 0.8977 -0.0647 0.039 Uiso 1 1 calc R U
C31 C 0.0839(2) 0.83512(17) 0.03030(15) 0.0270(4) Uani 1 1 d . .
H009 H 0.1473 0.8825 0.0037 0.032 Uiso 1 1 calc R U
C32 C 0.1567(3) 0.5239(2) 0.6276(2) 0.0468(6) Uani 1 1 d . .
H01A H 0.1292 0.5680 0.5668 0.056 Uiso 1 1 calc R U
H01B H 0.1452 0.4449 0.6272 0.056 Uiso 1 1 calc R U
Ag1 Ag 0.23642(2) 0.63113(2) 0.31988(2) 0.02810(3) Uani 1 1 d . .
Cl1 Cl 0.34484(8) 0.51026(7) 0.62760(6) 0.05827(17) Uani 1 1 d . .
Cl2 Cl 0.03553(10) 0.59703(7) 0.73223(6) 0.0647(2) Uani 1 1 d . .
N1 N -0.0169(2) 0.28918(17) 0.57459(16) 0.0385(4) Uani 1 1 d . .
N2 N 0.3034(2) 0.45710(16) 0.38711(15) 0.0361(4) Uani 1 1 d . .
N3 N 0.3160(2) 0.02457(15) 0.45077(13) 0.0287(3) Uani 1 1 d . .
P1 P 0.27642(5) 0.73503(4) 0.16623(4) 0.02293(9) Uani 1 1 d . .
Pt1 Pt 0.30175(2) 0.19918(2) 0.43672(2) 0.02276(2) Uani 1 1 d . .

loop_
_atom_site_aniso_label
_atom_site_aniso_U_11
_atom_site_aniso_U_22
_atom_site_aniso_U_33
_atom_site_aniso_U_23
_atom_site_aniso_U_13
_atom_site_aniso_U_12
C1 0.0294(10) 0.0248(9) 0.0320(10) 0.0024(8) -0.0045(8) -0.0047(8)
C2 0.0243(9) 0.0301(9) 0.0246(9) 0.0009(7) -0.0025(7) -0.0021(7)
C3 0.0206(8) 0.0346(9) 0.0176(8) -0.0022(7) -0.0046(7) -0.0028(7)
C4 0.0279(10) 0.0447(12) 0.0270(10) -0.0034(9) -0.0039(8) -0.0077(9)
C5 0.0290(10) 0.0581(14) 0.0266(10) -0.0027(10) 0.0009(8) -0.0106(10)
C6 0.0265(10) 0.0572(14) 0.0271(10) -0.0107(10) 0.0008(8) -0.0015(10)
C7 0.0278(10) 0.0429(12) 0.0295(10) -0.0097(9) -0.0066(8) 0.0031(9)
C8 0.0233(9) 0.0345(10) 0.0210(8) -0.0050(7) -0.0072(7) 0.0001(8)
C9 0.0280(9) 0.0270(9) 0.0226(9) -0.0017(7) -0.0099(7) -0.0009(7)
C10 0.0369(11) 0.0280(9) 0.0318(10) -0.0050(8) -0.0136(9) -0.0003(8)
C11 0.0515(14) 0.0279(9) 0.0338(11) -0.0009(8) -0.0181(10) -0.0091(9)
C12 0.0437(12) 0.0362(11) 0.0310(11) 0.0016(9) -0.0111(9) -0.0151(10)
C13 0.0357(11) 0.0329(10) 0.0252(9) -0.0001(8) -0.0076(8) -0.0073(9)
C14 0.0227(8) 0.0237(8) 0.0331(10) -0.0024(7) -0.0012(7) -0.0098(7)
C15 0.0291(10) 0.0374(11) 0.0328(11) -0.0025(9) 0.0025(8) -0.0117(9)
C16 0.0380(12) 0.0414(12) 0.0399(12) -0.0128(10) 0.0077(10) -0.0187(10)
C17 0.0328(11) 0.0347(11) 0.0590(16) -0.0190(11) 0.0130(11) -0.0147(9)
C18 0.0271(11) 0.0314(11) 0.0727(19) -0.0076(11) -0.0046(11) -0.0030(9)
C19 0.0276(10) 0.0284(9) 0.0480(13) 0.0007(9) -0.0061(9) -0.0075(8)
C20 0.0255(9) 0.0257(8) 0.0203(8) 0.0026(7) -0.0072(7) -0.0088(7)
C21 0.0265(9) 0.0326(9) 0.0252(9) 0.0004(8) -0.0036(7) -0.0099(8)
C22 0.0362(11) 0.0319(10) 0.0280(10) -0.0041(8) -0.0074(8) -0.0066(9)
C23 0.0418(12) 0.0299(9) 0.0291(10) -0.0004(8) -0.0147(9) -0.0126(9)
C24 0.0356(11) 0.0336(10) 0.0300(10) 0.0032(8) -0.0086(8) -0.0183(9)
C25 0.0275(9) 0.0306(9) 0.0255(9) 0.0002(7) -0.0024(7) -0.0115(8)
C26 0.0211(8) 0.0218(8) 0.0244(9) -0.0018(7) -0.0017(7) -0.0049(7)
C27 0.0258(9) 0.0265(9) 0.0314(10) 0.0008(7) -0.0035(8) -0.0087(7)
C28 0.0289(10) 0.0397(11) 0.0453(13) -0.0007(10) -0.0072(9) -0.0163(9)
C29 0.0309(10) 0.0408(11) 0.0400(12) -0.0042(10) -0.0138(9) -0.0091(9)
C30 0.0359(11) 0.0326(10) 0.0286(10) -0.0001(8) -0.0109(9) -0.0052(9)
C31 0.0271(9) 0.0261(8) 0.0262(9) 0.0006(7) -0.0024(7) -0.0085(7)
C32 0.0522(15) 0.0474(14) 0.0393(13) 0.0000(11) -0.0055(11) -0.0157(12)
Ag1 0.02564(7) 0.02865(7) 0.02765(7) 0.00874(6) -0.00351(6) -0.00926(6)
Cl1 0.0496(4) 0.0625(4) 0.0575(4) -0.0102(3) -0.0105(3) -0.0071(3)
Cl2 0.0633(5) 0.0563(4) 0.0582(4) -0.0063(3) 0.0127(4) -0.0111(4)
N1 0.0297(9) 0.0336(9) 0.0428(11) -0.0001(8) 0.0043(8) -0.0050(7)
N2 0.0358(10) 0.0275(8) 0.0362(10) 0.0055(7) -0.0027(8) -0.0028(7)
N3 0.0314(8) 0.0294(8) 0.0236(8) -0.0007(6) -0.0097(7) -0.0039(7)
P1 0.0205(2) 0.0237(2) 0.0234(2) 0.00359(17) -0.00241(17) -0.00774(17)
Pt1 0.02075(4) 0.02367(4) 0.01954(4) 0.00017(2) -0.00317(2) -0.00153(3)

loop_
_atom_type_symbol
_atom_type_description
_atom_type_scat_dispersion_real
_atom_type_scat_dispersion_imag
_atom_type_scat_source
C C 0.0033 0.0016 'International Tables Vol C Tables 4.2.6.8 and 6.1.1.4'
H H 0.0000 0.0000 'International Tables Vol C Tables 4.2.6.8 and 6.1.1.4'
Ag Ag -0.8971 1.1015 'International Tables Vol C Tables 4.2.6.8 and 6.1.1.4'
Cl Cl 0.1484 0.1585 'International Tables Vol C Tables 4.2.6.8 and 6.1.1.4'
N N 0.0061 0.0033 'International Tables Vol C Tables 4.2.6.8 and 6.1.1.4'
P P 0.1023 0.0942 'International Tables Vol C Tables 4.2.6.8 and 6.1.1.4'
Pt Pt -1.7033 8.3905 'International Tables Vol C Tables 4.2.6.8 and 6.1.1.4'

loop_
_geom_angle_atom_site_label_1
_geom_angle_atom_site_label_2
_geom_angle_atom_site_label_3
_geom_angle
_geom_angle_site_symmetry_1
_geom_angle_site_symmetry_3
N1 C1 Pt1 177.5(2) . .
N2 C2 Pt1 177.25(19) . .
C4 C3 C8 118.10(18) . .
C4 C3 Pt1 127.59(16) . .
C8 C3 Pt1 114.31(15) . .
C5 C4 C3 121.4(2) . .
C5 C4 H00M 119.3 . .
C3 C4 H00M 119.3 . .
C4 C5 C6 119.8(2) . .
C4 C5 H00X 120.1 . .
C6 C5 H00X 120.1 . .
C7 C6 C5 119.8(2) . .
C7 C6 H00T 120.1 . .
C5 C6 H00T 120.1 . .
C6 C7 C8 120.3(2) . .
C6 C7 H00L 119.8 . .
C8 C7 H00L 119.8 . .
C3 C8 C7 120.6(2) . .
C3 C8 C9 115.50(17) . .
C7 C8 C9 123.91(19) . .
N3 C9 C10 120.4(2) . .
N3 C9 C8 114.66(17) . .
C10 C9 C8 124.90(19) . .
C11 C10 C9 120.1(2) . .
C11 C10 H00R 119.9 . .
C9 C10 H00R 119.9 . .
C10 C11 C12 119.6(2) . .
C10 C11 H014 120.2 . .
C12 C11 H014 120.2 . .
C13 C12 C11 119.0(2) . .
C13 C12 H012 120.5 . .
C11 C12 H012 120.5 . .
N3 C13 C12 122.2(2) . .
N3 C13 H00V 118.9 . .
C12 C13 H00V 118.9 . .
C19 C14 C15 118.6(2) . .
C19 C14 P1 117.49(17) . .
C15 C14 P1 123.90(16) . .
C16 C15 C14 120.8(2) . .
C16 C15 H00S 119.6 . .
C14 C15 H00S 119.6 . .
C17 C16 C15 119.9(2) . .
C17 C16 H00U 120.1 . .
C15 C16 H00U 120.1 . .
C18 C17 C16 120.3(2) . .
C18 C17 H011 119.9 . .
C16 C17 H011 119.9 . .
C17 C18 C19 120.5(2) . .
C17 C18 H010 119.8 . .
C19 C18 H010 119.8 . .
C14 C19 C18 119.9(2) . .
C14 C19 H00O 120.0 . .
C18 C19 H00O 120.0 . .
C25 C20 C21 119.25(18) . .
C25 C20 P1 124.20(15) . .
C21 C20 P1 116.52(15) . .
C22 C21 C20 120.47(19) . .
C22 C21 H00W 119.8 . .
C20 C21 H00W 119.8 . .
C21 C22 C23 120.2(2) . .
C21 C22 H00Y 119.9 . .
C23 C22 H00Y 119.9 . .
C24 C23 C22 119.73(19) . .
C24 C23 H00Z 120.1 . .
C22 C23 H00Z 120.1 . .
C23 C24 C25 120.5(2) . .
C23 C24 H00Q 119.8 . .
C25 C24 H00Q 119.8 . .
C20 C25 C24 119.84(19) . .
C20 C25 H00I 120.1 . .
C24 C25 H00I 120.1 . .
C27 C26 C31 118.70(18) . .
C27 C26 P1 117.48(15) . .
C31 C26 P1 123.81(15) . .
C28 C27 C26 120.6(2) . .
C28 C27 H00D 119.7 . .
C26 C27 H00D 119.7 . .
C29 C28 C27 119.9(2) . .
C29 C28 H00P 120.0 . .
C27 C28 H00P 120.0 . .
C30 C29 C28 120.1(2) . .
C30 C29 H00G 120.0 . .
C28 C29 H00G 120.0 . .
C29 C30 C31 120.2(2) . .
C29 C30 H00E 119.9 . .
C31 C30 H00E 119.9 . .
C30 C31 C26 120.38(19) . .
C30 C31 H009 119.8 . .
C26 C31 H009 119.8 . .
Cl2 C32 Cl1 111.30(15) . .
Cl2 C32 H01A 109.4 . .
Cl1 C32 H01A 109.4 . .
Cl2 C32 H01B 109.4 . .
Cl1 C32 H01B 109.4 . .
H01A C32 H01B 108.0 . .
N2 Ag1 N1 100.32(7) . 2_566
N2 Ag1 P1 141.06(5) . .
N1 Ag1 P1 115.67(5) 2_566 .
C1 N1 Ag1 173.6(2) . 2_566
C2 N2 Ag1 157.49(18) . .
C13 N3 C9 118.62(18) . .
C13 N3 Pt1 126.25(14) . .
C9 N3 Pt1 115.08(14) . .
C20 P1 C14 105.54(9) . .
C20 P1 C26 102.87(8) . .
C14 P1 C26 106.95(9) . .
C20 P1 Ag1 113.86(6) . .
C14 P1 Ag1 118.37(7) . .
C26 P1 Ag1 107.98(6) . .
C2 Pt1 C1 90.20(8) . .
C2 Pt1 C3 93.54(8) . .
C1 Pt1 C3 176.23(8) . .
C2 Pt1 N3 173.19(7) . .
C1 Pt1 N3 95.84(8) . .
C3 Pt1 N3 80.41(8) . .

loop_
_geom_bond_atom_site_label_1
_geom_bond_atom_site_label_2
_geom_bond_distance
_geom_bond_site_symmetry_2
C1 N1 1.152(3) .
C1 Pt1 1.999(2) .
C2 N2 1.155(3) .
C2 Pt1 1.952(2) .
C3 C4 1.388(3) .
C3 C8 1.394(3) .
C3 Pt1 2.0320(19) .
C4 C5 1.388(3) .
C4 H00M 0.9500 .
C5 C6 1.390(4) .
C5 H00X 0.9500 .
C6 C7 1.370(4) .
C6 H00T 0.9500 .
C7 C8 1.400(3) .
C7 H00L 0.9500 .
C8 C9 1.463(3) .
C9 N3 1.371(3) .
C9 C10 1.402(3) .
C10 C11 1.368(3) .
C10 H00R 0.9500 .
C11 C12 1.389(3) .
C11 H014 0.9500 .
C12 C13 1.382(3) .
C12 H012 0.9500 .
C13 N3 1.365(3) .
C13 H00V 0.9500 .
C14 C19 1.393(3) .
C14 C15 1.396(3) .
C14 P1 1.819(2) .
C15 C16 1.382(3) .
C15 H00S 0.9500 .
C16 C17 1.378(4) .
C16 H00U 0.9500 .
C17 C18 1.369(4) .
C17 H011 0.9500 .
C18 C19 1.394(3) .
C18 H010 0.9500 .
C19 H00O 0.9500 .
C20 C25 1.391(3) .
C20 C21 1.399(3) .
C20 P1 1.8165(19) .
C21 C22 1.379(3) .
C21 H00W 0.9500 .
C22 C23 1.388(3) .
C22 H00Y 0.9500 .
C23 C24 1.383(3) .
C23 H00Z 0.9500 .
C24 C25 1.391(3) .
C24 H00Q 0.9500 .
C25 H00I 0.9500 .
C26 C27 1.393(3) .
C26 C31 1.395(3) .
C26 P1 1.8253(19) .
C27 C28 1.392(3) .
C27 H00D 0.9500 .
C28 C29 1.382(3) .
C28 H00P 0.9500 .
C29 C30 1.380(3) .
C29 H00G 0.9500 .
C30 C31 1.390(3) .
C30 H00E 0.9500 .
C31 H009 0.9500 .
C32 Cl2 1.761(3) .
C32 Cl1 1.762(3) .
C32 H01A 0.9900 .
C32 H01B 0.9900 .
Ag1 N2 2.1606(18) .
Ag1 N1 2.2695(19) 2_566
Ag1 P1 2.3698(5) .
N1 Ag1 2.2695(19) 2_566
N3 Pt1 2.0501(17) .
